data_1505950
loop_
_publ_author_name
'Evans, David A.'
'Aye, Yimon'
'Wu, Jimmy'

_publ_section_title
;
 Asymmetric, anti-selective scandium-catalyzed Sakurai additions to
 glyoxyamide. Applications to the syntheses of N-boc D-alloisoleucine and
 D-isoleucine.
;
_journal_issue 10
_journal_name_full 'Organic letters'
_journal_page_first 2071
_journal_page_last 2073
_journal_paper_doi 10.1021/ol0604771
_journal_volume 8
_journal_year 2006
_chemical_formula_sum 'C18 H19 N O2'
_chemical_formula_weight 281.34
_chemical_name_systematic
; 
 ? 
;
_space_group_IT_number 19
_symmetry_space_group_name_Hall 'P 2ac 2ab'
_symmetry_space_group_name_H-M 'P 21 21 21'
_atom_sites_solution_hydrogens geom
_atom_sites_solution_primary direct
_atom_sites_solution_secondary difmap
_audit_creation_method SHELXL-97
_cell_angle_alpha 90.00
_cell_angle_beta 90.00
_cell_angle_gamma 90.00
_cell_formula_units_Z 4
_cell_length_a 8.6105(16)
_cell_length_b 9.7462(18)
_cell_length_c 18.860(3)
_cell_measurement_temperature 193(2)
_cell_volume 1582.7(5)
_computing_structure_refinement 'SHELXL-97 (Sheldrick, 1997)'
_computing_structure_solution 'SHELXS-97 (Sheldrick, 1990)'
_diffrn_ambient_temperature 193(2)
_diffrn_measured_fraction_theta_full 0.999
_diffrn_measured_fraction_theta_max 0.999
_diffrn_radiation_monochromator graphite
_diffrn_radiation_source 'fine-focus sealed tube'
_diffrn_radiation_type MoK\a
_diffrn_radiation_wavelength 0.71073
_diffrn_reflns_av_R_equivalents 0.0231
_diffrn_reflns_av_sigmaI/netI 0.0257
_diffrn_reflns_limit_h_max 10
_diffrn_reflns_limit_h_min -10
_diffrn_reflns_limit_k_max 9
_diffrn_reflns_limit_k_min -11
_diffrn_reflns_limit_l_max 20
_diffrn_reflns_limit_l_min -22
_diffrn_reflns_number 8525
_diffrn_reflns_theta_full 25.00
_diffrn_reflns_theta_max 25.00
_diffrn_reflns_theta_min 2.16
_exptl_absorpt_coefficient_mu 0.077
_exptl_crystal_density_diffrn 1.181
_exptl_crystal_density_method 'not measured'
_exptl_crystal_F_000 600
_refine_diff_density_max 0.190
_refine_diff_density_min -0.199
_refine_diff_density_rms 0.037
_refine_ls_abs_structure_details 'Flack H D (1983), Acta Cryst. A39, 876-881'
_refine_ls_abs_structure_Flack 1(2)
_refine_ls_extinction_method none
_refine_ls_goodness_of_fit_ref 1.429
_refine_ls_hydrogen_treatment mixed
_refine_ls_matrix_type full
_refine_ls_number_parameters 196
_refine_ls_number_reflns 2797
_refine_ls_number_restraints 0
_refine_ls_restrained_S_all 1.429
_refine_ls_R_factor_all 0.0740
_refine_ls_R_factor_gt 0.0723
_refine_ls_shift/su_max 0.000
_refine_ls_shift/su_mean 0.000
_refine_ls_structure_factor_coef Fsqd
_refine_ls_weighting_details 'calc w=1/[\s^2^(Fo^2^)+(0.0260P)^2^+0.7157P] where P=(Fo^2^+2Fc^2^)/3'
_refine_ls_weighting_scheme calc
_refine_ls_wR_factor_gt 0.1307
_refine_ls_wR_factor_ref 0.1314
_reflns_number_gt 2744
_reflns_number_total 2797
_reflns_threshold_expression >2sigma(I)
_cod_data_source_file ol0604771si20060224_113459.cif
_cod_data_source_block jwu84sad
_cod_database_code 1505950

loop_
_symmetry_equiv_pos_as_xyz
'x, y, z'
'-x+1/2, -y, z+1/2'
'-x, y+1/2, -z+1/2'
'x+1/2, -y+1/2, -z'

loop_
_atom_site_label
_atom_site_type_symbol
_atom_site_fract_x
_atom_site_fract_y
_atom_site_fract_z
_atom_site_U_iso_or_equiv
_atom_site_adp_type
_atom_site_occupancy
_atom_site_symmetry_multiplicity
_atom_site_calc_flag
_atom_site_refinement_flags
C1 C 0.2801(3) 0.8696(3) 0.99962(16) 0.0378(7) Uani 1 1 d .
C2 C 0.3440(4) 0.7681(3) 0.94520(17) 0.0377(7) Uani 1 1 d .
H2A H 0.3896 0.6885 0.9714 0.045 Uiso 1 1 calc R
C3 C 0.2098(4) 0.7138(3) 0.89808(16) 0.0374(7) Uani 1 1 d .
H3 H 0.1250 0.6833 0.9307 0.045 Uiso 1 1 calc R
C4 C 0.1441(4) 0.8270(3) 0.85262(19) 0.0456(8) Uani 1 1 d .
H4 H 0.2144 0.8742 0.8224 0.055 Uiso 1 1 calc R
C5 C 0.0003(4) 0.8654(4) 0.8511(2) 0.0567(10) Uani 1 1 d .
H5A H -0.0740 0.8211 0.8804 0.068 Uiso 1 1 calc R
H5B H -0.0309 0.9381 0.8207 0.068 Uiso 1 1 calc R
C6 C 0.2560(3) 0.5902(3) 0.85399(16) 0.0364(7) Uani 1 1 d .
C7 C 0.1740(4) 0.4687(3) 0.86079(17) 0.0412(8) Uani 1 1 d .
H7 H 0.0929 0.4634 0.8948 0.049 Uiso 1 1 calc R
C8 C 0.2066(4) 0.3544(3) 0.81941(17) 0.0475(8) Uani 1 1 d .
C9 C 0.1147(6) 0.2229(4) 0.8278(2) 0.0766(14) Uani 1 1 d .
H9A H 0.1004 0.2032 0.8784 0.115 Uiso 1 1 calc R
H9B H 0.1712 0.1471 0.8054 0.115 Uiso 1 1 calc R
H9C H 0.0130 0.2333 0.8051 0.115 Uiso 1 1 calc R
C10 C 0.3248(4) 0.3633(4) 0.77042(18) 0.0506(9) Uani 1 1 d .
H10 H 0.3488 0.2864 0.7415 0.061 Uiso 1 1 calc R
C11 C 0.4085(4) 0.4827(4) 0.76291(19) 0.0549(10) Uani 1 1 d .
H11 H 0.4901 0.4875 0.7291 0.066 Uiso 1 1 calc R
C12 C 0.3744(4) 0.5954(4) 0.80433(18) 0.0506(9) Uani 1 1 d .
H12 H 0.4327 0.6774 0.7987 0.061 Uiso 1 1 calc R
C13 C 0.2918(4) 1.1198(3) 1.02882(16) 0.0391(7) Uani 1 1 d .
C14 C 0.2090(4) 1.1189(4) 1.0918(2) 0.0578(10) Uani 1 1 d .
H14 H 0.1756 1.0347 1.1120 0.069 Uiso 1 1 calc R
C15 C 0.1757(5) 1.2419(4) 1.1248(2) 0.0661(11) Uani 1 1 d .
H15 H 0.1189 1.2413 1.1679 0.079 Uiso 1 1 calc R
C16 C 0.2229(5) 1.3651(4) 1.0967(2) 0.0620(10) Uani 1 1 d .
H16 H 0.1991 1.4488 1.1201 0.074 Uiso 1 1 calc R
C17 C 0.3046(6) 1.3655(4) 1.0346(2) 0.0688(12) Uani 1 1 d .
H17 H 0.3377 1.4499 1.0145 0.083 Uiso 1 1 calc R
C18 C 0.3392(5) 1.2431(4) 1.0008(2) 0.0593(10) Uani 1 1 d .
H18 H 0.3965 1.2443 0.9578 0.071 Uiso 1 1 calc R
H1N H 0.397(3) 1.008(3) 0.9608(14) 0.010(7) Uiso 1 1 d .
N1 N 0.3322(3) 0.9989(3) 0.99201(15) 0.0400(7) Uani 1 1 d .
O1 O 0.1883(3) 0.8346(2) 1.04533(12) 0.0510(6) Uani 1 1 d .
O2 O 0.4628(2) 0.8283(2) 0.90391(12) 0.0417(5) Uani 1 1 d .
H2 H 0.5488 0.7939 0.9151 0.063 Uiso 1 1 calc R

loop_
_atom_site_aniso_label
_atom_site_aniso_U_11
_atom_site_aniso_U_22
_atom_site_aniso_U_33
_atom_site_aniso_U_23
_atom_site_aniso_U_13
_atom_site_aniso_U_12
C1 0.0313(16) 0.0407(18) 0.0416(17) 0.0085(14) -0.0064(15) -0.0042(14)
C2 0.0330(17) 0.0303(15) 0.0498(18) 0.0121(14) -0.0050(14) -0.0016(14)
C3 0.0335(17) 0.0346(16) 0.0441(17) 0.0055(14) 0.0058(15) -0.0033(13)
C4 0.042(2) 0.0416(18) 0.0530(19) 0.0053(16) -0.0053(16) -0.0054(16)
C5 0.048(2) 0.051(2) 0.071(2) 0.0013(19) -0.0140(19) 0.0067(18)
C6 0.0330(17) 0.0381(17) 0.0380(16) 0.0129(13) -0.0005(14) 0.0028(13)
C7 0.0389(19) 0.0449(18) 0.0398(17) 0.0055(14) 0.0091(16) 0.0032(15)
C8 0.054(2) 0.0417(19) 0.0462(18) 0.0067(16) 0.0003(17) 0.0064(17)
C9 0.109(4) 0.044(2) 0.077(3) -0.011(2) 0.023(3) -0.012(2)
C10 0.048(2) 0.054(2) 0.0502(19) -0.0051(17) -0.0065(17) 0.0191(19)
C11 0.042(2) 0.078(3) 0.045(2) -0.003(2) 0.0100(17) 0.006(2)
C12 0.047(2) 0.053(2) 0.052(2) 0.0061(18) 0.0099(17) -0.0073(17)
C13 0.0353(17) 0.0369(17) 0.0450(17) 0.0031(14) -0.0078(14) -0.0028(14)
C14 0.058(2) 0.054(2) 0.062(2) -0.0009(19) 0.013(2) -0.0176(19)
C15 0.061(3) 0.065(3) 0.072(3) -0.017(2) 0.017(2) -0.012(2)
C16 0.067(2) 0.051(2) 0.068(2) -0.016(2) -0.009(2) 0.0038(19)
C17 0.111(4) 0.040(2) 0.055(2) 0.0058(17) -0.012(2) -0.001(2)
C18 0.089(3) 0.045(2) 0.0441(18) 0.0036(16) 0.002(2) -0.005(2)
N1 0.0379(15) 0.0428(16) 0.0392(15) 0.0060(13) 0.0084(14) -0.0024(14)
O1 0.0492(14) 0.0529(13) 0.0510(13) 0.0022(12) 0.0124(12) -0.0173(12)
O2 0.0258(11) 0.0366(12) 0.0627(14) 0.0106(11) 0.0043(10) 0.0002(10)

loop_
_atom_type_symbol
_atom_type_description
_atom_type_scat_dispersion_real
_atom_type_scat_dispersion_imag
_atom_type_scat_source
C C 0.0033 0.0016 'International Tables Vol C Tables 4.2.6.8 and 6.1.1.4'
H H 0.0000 0.0000 'International Tables Vol C Tables 4.2.6.8 and 6.1.1.4'
N N 0.0061 0.0033 'International Tables Vol C Tables 4.2.6.8 and 6.1.1.4'
O O 0.0106 0.0060 'International Tables Vol C Tables 4.2.6.8 and 6.1.1.4'

loop_
_geom_angle_atom_site_label_1
_geom_angle_atom_site_label_2
_geom_angle_atom_site_label_3
_geom_angle
O1 C1 N1 123.6(3)
O1 C1 C2 121.9(3)
N1 C1 C2 114.5(3)
O2 C2 C1 111.2(2)
O2 C2 C3 111.4(2)
C1 C2 C3 109.7(2)
C4 C3 C6 111.6(2)
C4 C3 C2 110.9(2)
C6 C3 C2 113.0(2)
C5 C4 C3 125.7(3)
C7 C6 C12 118.0(3)
C7 C6 C3 119.7(3)
C12 C6 C3 122.3(3)
C6 C7 C8 122.1(3)
C10 C8 C7 118.4(3)
C10 C8 C9 120.7(3)
C7 C8 C9 121.0(3)
C11 C10 C8 120.7(3)
C10 C11 C12 120.2(3)
C11 C12 C6 120.7(3)
C18 C13 C14 119.2(3)
C18 C13 N1 117.9(3)
C14 C13 N1 122.9(3)
C15 C14 C13 119.2(3)
C16 C15 C14 121.6(4)
C17 C16 C15 119.0(3)
C16 C17 C18 120.2(4)
C13 C18 C17 120.8(4)
C1 N1 C13 130.3(3)

loop_
_geom_bond_atom_site_label_1
_geom_bond_atom_site_label_2
_geom_bond_distance
C1 O1 1.218(4)
C1 N1 1.346(4)
C1 C2 1.528(4)
C2 O2 1.413(4)
C2 C3 1.551(4)
C3 C4 1.507(4)
C3 C6 1.517(4)
C4 C5 1.294(5)
C6 C7 1.384(4)
C6 C12 1.386(4)
C7 C8 1.389(4)
C8 C10 1.378(5)
C8 C9 1.514(5)
C10 C11 1.375(5)
C11 C12 1.380(5)
C13 C18 1.374(5)
C13 C14 1.385(5)
C13 N1 1.411(4)
C14 C15 1.380(5)
C15 C16 1.374(5)
C16 C17 1.366(6)
C17 C18 1.384(5)

loop_
_geom_hbond_atom_site_label_D
_geom_hbond_atom_site_label_H
_geom_hbond_atom_site_label_A
_geom_hbond_distance_DH
_geom_hbond_distance_HA
_geom_hbond_distance_DA
_geom_hbond_angle_DHA
_geom_hbond_site_symmetry_A
O2 H2 O1 0.84 1.89 2.685(3) 157.6 4_567
N1 H1N O2 0.81(3) 2.13(2) 2.606(4) 117(2) .

loop_
_geom_torsion_atom_site_label_1
_geom_torsion_atom_site_label_2
_geom_torsion_atom_site_label_3
_geom_torsion_atom_site_label_4
_geom_torsion
O1 C1 C2 O2 -172.3(3)
N1 C1 C2 O2 8.3(3)
O1 C1 C2 C3 63.9(4)
N1 C1 C2 C3 -115.4(3)
O2 C2 C3 C4 -56.8(3)
C1 C2 C3 C4 66.8(3)
O2 C2 C3 C6 69.2(3)
C1 C2 C3 C6 -167.2(2)
C6 C3 C4 C5 109.7(4)
C2 C3 C4 C5 -123.5(4)
C4 C3 C6 C7 -112.2(3)
C2 C3 C6 C7 122.1(3)
C4 C3 C6 C12 65.1(4)
C2 C3 C6 C12 -60.6(4)
C12 C6 C7 C8 -0.4(5)
C3 C6 C7 C8 176.9(3)
C6 C7 C8 C10 0.2(5)
C6 C7 C8 C9 -179.8(3)
C7 C8 C10 C11 0.1(5)
C9 C8 C10 C11 -179.8(4)
C8 C10 C11 C12 -0.3(5)
C10 C11 C12 C6 0.1(5)
C7 C6 C12 C11 0.3(5)
C3 C6 C12 C11 -177.0(3)
C18 C13 C14 C15 0.2(5)
N1 C13 C14 C15 179.3(3)
C13 C14 C15 C16 -0.1(6)
C14 C15 C16 C17 0.1(7)
C15 C16 C17 C18 -0.2(7)
C14 C13 C18 C17 -0.3(6)
N1 C13 C18 C17 -179.4(4)
C16 C17 C18 C13 0.3(7)
O1 C1 N1 C13 -3.9(5)
C2 C1 N1 C13 175.4(3)
C18 C13 N1 C1 -166.9(4)
C14 C13 N1 C1 14.0(5)

loop_
_cod_related_entry_id
_cod_related_entry_code
_cod_related_entry_database
1 21199848 ChemSpider
